data_2005145
loop_
_publ_author_name
'Okabe, N.'
'Miura, J.'
'Shimosaki, A.'

_publ_section_title
;
 Kynurenic Acid Monohydrate
;
_journal_issue 7
_journal_name_full 'Acta Crystallographica Section C'
_journal_page_first 1827
_journal_page_last 1829
_journal_paper_doi 10.1107/S0108270196001734
_journal_volume 52
_journal_year 1996
_chemical_formula_iupac 'C10 H7 N1 O3, H2 O1'
_chemical_formula_moiety 'C10 H9 N1 O4'
_chemical_formula_sum 'C10 H9 N O4'
_chemical_formula_weight 207.19
_space_group_IT_number 14
_space_group_name_Hall '-P 2yn'
_space_group_name_H-M_alt 'P 1 21/n 1'
_symmetry_cell_setting monoclinic
_symmetry_space_group_name_H-M 'P 1 21/n 1'
_atom_type_scat_source IntTabIV
_cell_angle_alpha 90
_cell_angle_beta 94.10(5)
_cell_angle_gamma 90
_cell_formula_units_Z 4
_cell_length_a 6.713(3)
_cell_length_b 12.602(4)
_cell_length_c 10.869(6)
_cell_measurement_reflns_used 11
_cell_measurement_temperature 296
_cell_measurement_theta_max 12.25
_cell_measurement_theta_min 4.45
_cell_volume 917.1(7)
_computing_cell_refinement 'MSC/AFC Diffractometer Control Software'
_computing_data_collection
;
MSC/AFC Diffractometer Control Software
(Molecular Structure Corporation, 1988)
;
_computing_data_reduction 'TEXSAN (Molecular Structure Corporation, 1985)'
_computing_molecular_graphics 'ORTEPII (Johnson, 1976)'
_computing_structure_refinement TEXSAN
_computing_structure_solution 'SHELX86 (Sheldrick, 1985) and DIRDIF (Beurskens, 1984)'
_diffrn_measurement_device 'Rigaku AFC5R'
_diffrn_measurement_method \w-2\q
_diffrn_radiation_type MoK\a
_diffrn_radiation_wavelength 0.71069
_diffrn_reflns_av_R_equivalents 0.134
_diffrn_reflns_limit_h_max 8
_diffrn_reflns_limit_h_min 0
_diffrn_reflns_limit_k_max 15
_diffrn_reflns_limit_k_min 0
_diffrn_reflns_limit_l_max 13
_diffrn_reflns_limit_l_min -14
_diffrn_reflns_number 2385
_diffrn_reflns_theta_max 27.50
_diffrn_standards_decay_% 0.40
_diffrn_standards_interval_count 150
_diffrn_standards_interval_time 90
_diffrn_standards_number 3
_exptl_absorpt_coefficient_mu 0.110
_exptl_absorpt_correction_type none
_exptl_crystal_colour colorless
_exptl_crystal_density_diffrn 1.500
_exptl_crystal_density_meas ?
_exptl_crystal_description plate
_exptl_crystal_size_max 0.10
_exptl_crystal_size_mid 0.10
_exptl_crystal_size_min 0.03
_refine_diff_density_max 0.43
_refine_diff_density_min -0.47
_refine_ls_extinction_method none
_refine_ls_goodness_of_fit_obs 1.620
_refine_ls_hydrogen_treatment 'H-atom parameters refined isotropically'
_refine_ls_number_parameters 131
_refine_ls_number_reflns 670
_refine_ls_R_factor_obs 0.096
_refine_ls_shift/esd_max 0.009
_refine_ls_structure_factor_coef F
_refine_ls_weighting_details 'w = 4F~o~^2^/\s^2^(F~o~^2^)'
_refine_ls_weighting_scheme calc
_refine_ls_wR_factor_obs 0.079
_reflns_number_observed 670
_reflns_number_total 2207
_reflns_observed_criterion I>1.5\s(I)
_cod_data_source_file kh1080.cif
_cod_data_source_block kynu
_cod_depositor_comments
;
 Marking attached hydrogen atoms.

 Antanas Vaitkus,
 2017-03-24

The following automatic conversions were performed:

'_exptl_crystal_density_meas' value 'none' was changed to '?' - the
value is perceived as not measured.

Automatic conversion script
Id: cif_fix_values 3008 2015-01-20 13:52:24Z robertas 

The following automatic conversions were performed:

'_refine_ls_weighting_scheme' value 'w = 4F~o~^2^/\s^2^(F~o~^2^)' was
changed to 'calc'. New tag '_refine_ls_weighting_details' was
created. The value of the new tag was set to 'w =
4F~o~^2^/\s^2^(F~o~^2^)'.

Automatic conversion script
Id: cif_fix_values 3143 2015-03-26 13:38:13Z robertas 
;
_cod_original_sg_symbol_H-M 'P 21/n'
_cod_original_formula_sum 'C10 H9 N1 O4'
_cod_database_code 2005145

loop_
_space_group_symop_id
_space_group_symop_operation_xyz
1 x,y,z
2 -x+1/2,y+1/2,-z+1/2
3 -x,-y,-z
4 x+1/2,-y+1/2,z+1/2

loop_
_atom_site_aniso_label
_atom_site_aniso_U_11
_atom_site_aniso_U_22
_atom_site_aniso_U_33
_atom_site_aniso_U_12
_atom_site_aniso_U_13
_atom_site_aniso_U_23
O(1) 0.116(9) 0.019(4) 0.027(5) 0.007(5) 0.005(5) -0.010(4)
O(2) 0.089(7) 0.026(5) 0.032(5) 0.001(5) -0.007(5) -0.005(4)
O(3) 0.089(7) 0.026(4) 0.038(5) -0.006(5) -0.014(5) -0.002(4)
O(4) 0.069(6) 0.020(4) 0.029(5) 0.004(4) 0.000(5) -0.006(4)
N(1) 0.045(7) 0.019(5) 0.021(5) -0.008(5) 0.010(5) -0.008(5)
C(2) 0.026(7) 0.029(6) 0.017(6) -0.002(6) 0.005(5) 0.000(5)
C(3) 0.044(9) 0.026(6) 0.027(7) 0.003(6) 0.009(6) -0.004(6)
C(4) 0.024(7) 0.032(6) 0.032(7) -0.004(6) -0.004(6) 0.005(6)
C(5) 0.041(8) 0.026(6) 0.026(7) -0.001(6) -0.004(6) -0.009(7)
C(6) 0.070(10) 0.027(7) 0.029(8) -0.005(7) -0.005(7) -0.007(7)
C(7) 0.070(10) 0.044(8) 0.030(8) -0.005(8) 0.004(7) 0.012(7)
C(8) 0.050(9) 0.028(7) 0.025(7) -0.007(7) 0.001(6) 0.012(6)
C(9) 0.021(3) ? ? ? ? ?
C(10) 0.035(7) 0.012(5) 0.023(6) -0.001(5) 0.001(6) -0.002(5)
C(11) 0.049(9) 0.021(6) 0.026(7) -0.001(6) -0.010(6) 0.001(6)
H(1) 0.07(5) ? ? ? ? ?
H(3) 0.09(4) ? ? ? ? ?
H(4) 0.11(5) ? ? ? ? ?
H(5) 0.05(3) ? ? ? ? ?
H(6) 0.02(3) ? ? ? ? ?
H(7) 0.06(4) ? ? ? ? ?
H(8) 0.09(5) ? ? ? ? ?

loop_
_atom_site_label
_atom_site_fract_x
_atom_site_fract_y
_atom_site_fract_z
_atom_site_B_iso_or_equiv
_atom_site_attached_hydrogens
O(1) .2760(10) .2862(6) .7122(7) 4.3(5) 0
O(2) .2120(10) .4389(6) .6159(7) 3.9(4) 0
O(3) .3740(10) .1475(6) .9601(6) 4.1(4) 2
O(4) .2260(10) .6905(6) .9869(7) 3.1(4) 0
N(1) .2690(10) .3718(8) .9324(8) 2.2(4) 0
C(2) .249(2) .4379(8) .8360(10) 1.9(5) 0
C(3) .227(2) .5456(8) .8480(10) 2.5(6) 0
C(4) .236(2) .5879(9) .9660(10) 2.3(5) 0
C(5) .267(2) .5570(8) 1.1960(10) 2.5(6) 0
C(6) .285(2) .4850(10) 1.2900(10) 3.2(6) 0
C(7) .293(2) .3780(10) 1.2660(10) 3.9(7) 0
C(8) .290(2) .3390(10) 1.1490(10) 2.7(6) 0
C(9) .271(2) .4083(8) 1.0510(10) 1.6(2) 0
C(10) .257(2) .5184(8) 1.0720(10) 1.8(5) 0
C(11) .243(2) .3849(8) .7100(10) 2.6(5) 0
H(1) .28(2) .300(10) .910(10) 6(4) 0
H(3) .21(2) .594(8) .750(10) 7(3) 0
H(4) .23(2) .720(10) .880(10) 9(4) 0
H(5) .280(10) .632(8) 1.213(9) 4(3) 0
H(6) .310(10) .522(7) 1.354(8) 1(2) 0
H(7) .31(2) .327(8) 1.330(10) 5(3) 0
H(8) .30(2) .260(10) 1.140(10) 7(4) 0

loop_
_geom_angle_atom_site_label_1
_geom_angle_atom_site_label_2
_geom_angle_atom_site_label_3
_geom_angle
_geom_angle_publ_flag
C(2) N(1) C(9) 122.0(10) yes
N(1) C(2) C(3) 123.0(10) yes
N(1) C(2) C(11) 115.2(9) yes
C(3) C(2) C(11) 122.0(10) yes
C(2) C(3) C(4) 118.0(10) yes
O(4) C(4) C(3) 122.0(10) yes
O(4) C(4) C(10) 117.0(10) yes
C(3) C(4) C(10) 120.0(10) yes
C(6) C(5) C(10) 119.0(10) yes
C(5) C(6) C(7) 121.0(10) yes
C(6) C(7) C(8) 122.0(10) yes
C(7) C(8) C(9) 119.0(10) yes
N(1) C(9) C(8) 121.0(10) yes
N(1) C(9) C(10) 119.0(10) yes
C(8) C(9) C(10) 120.0(10) yes
C(4) C(10) C(5) 123.0(10) yes
C(4) C(10) C(9) 118.0(10) yes
C(5) C(10) C(9) 120.0(10) yes
O(1) C(11) O(2) 125.0(10) yes
O(1) C(11) C(2) 115.0(10) yes
O(2) C(11) C(2) 119.7(9) yes

loop_
_geom_bond_atom_site_label_1
_geom_bond_atom_site_label_2
_geom_bond_distance
_geom_bond_publ_flag
O(1) C(11) 1.260(10) yes
O(2) C(11) 1.240(10) yes
O(4) C(4) 1.320(10) yes
N(1) C(2) 1.340(10) yes
N(1) C(9) 1.370(10) yes
C(2) C(3) 1.370(10) yes
C(2) C(11) 1.520(10) yes
C(3) C(4) 1.390(10) yes
C(4) C(10) 1.450(10) yes
C(5) C(6) 1.360(10) yes
C(5) C(10) 1.420(10) yes
C(6) C(7) 1.39(2) yes
C(7) C(8) 1.36(2) yes
C(8) C(9) 1.380(10) yes
C(9) C(10) 1.410(10) yes
O(4) H(4) 1.20(10) no
N(1) H(1) 1.00(10) no
C(3) H(3) 1.20(10) no
C(5) H(5) 1.00(10) no
C(6) H(6) 0.84(8) no
C(7) H(7) 0.90(10) no
C(8) H(8) 1.10(10) no
